data_1528162
loop_
_publ_author_name
'Vennos, D.A.'
'DiSalvo, F.J.'
'Badding, M.E.'

_publ_section_title
;
 Synthesis, structure, and properies of a new intermetallic compound, Ca7
 Ni4 Sn13
;
_journal_name_full 'Journal of the Less-Common Metals'
_journal_page_first 339
_journal_page_last 346
_journal_volume 175
_journal_year 1991
_chemical_formula_sum 'Ca7 Ni4 Sn13'
_space_group_IT_number 83
_symmetry_space_group_name_Hall '-P 4'
_symmetry_space_group_name_H-M 'P 4/m'
_cell_angle_alpha 90
_cell_angle_beta 90
_cell_angle_gamma 90
_cell_formula_units_Z 1
_cell_length_a 11.2
_cell_length_b 11.2
_cell_length_c 4.594
_cell_volume 576.271
_citation_journal_id_ASTM JCOMAH
_cod_data_source_file Vennos_JCOMAH_1991_252.cif
_cod_data_source_block Ca7Ni4Sn13
_cod_original_cell_volume 576.2713
_cod_database_code 1528162

loop_
_symmetry_equiv_pos_as_xyz
x,y,z
-y,x,z
-x,-y,z
y,-x,z
-x,-y,-z
y,-x,-z
x,y,-z
-y,x,-z

loop_
_atom_site_label
_atom_site_type_symbol
_atom_site_fract_x
_atom_site_fract_y
_atom_site_fract_z
_atom_site_occupancy
_atom_site_U_iso_or_equiv
Ni1 Ni 0.7759 0.38068 0.5 1 0.0
Ca1 Ca 0.5 0.5 0.5 1 0.0
Ca3 Ca 0.16284 0.17058 0 1 0.0
Sn4 Sn 0.28533 0.01751 0.5 1 0.0
Sn1 Sn 0 0 0.5 1 0.0
Ca2 Ca 0 0.5 0 1 0.0
Sn3 Sn 0.21629 0.38922 0.5 1 0.0
Sn2 Sn 0.42478 0.30952 0 1 0.0
